data_1503886
loop_
_publ_author_name
'Shackelford, Scott A.'
'Belletire, John L.'
'Boatz, Jerry A.'
'Schneider, Stefan'
'Wheaton, Amanda K.'
'Wight, Brett A.'
'Hudgens, Leslie M.'
'Ammon, Herman L.'
'Strauss, Steven H.'

_publ_section_title
;
 Pairing heterocyclic cations with closo-icosahedral borane and carborane
 anions. i. benchtop aqueous synthesis of binary triazolium and
 imidazolium salts with limited water solubility.
;
_journal_issue 12
_journal_name_full 'Organic letters'
_journal_page_first 2623
_journal_page_last 2626
_journal_paper_doi 10.1021/ol900550v
_journal_volume 11
_journal_year 2009
_chemical_formula_sum 'C8 H26 B12 N4'
_chemical_formula_weight 308.05
_chemical_name_common '[(1-M-3-H-Im)]2B12H12'
_chemical_name_systematic
; 
 ? 
;
_space_group_IT_number 14
_symmetry_cell_setting monoclinic
_symmetry_space_group_name_Hall '-P 2yn'
_symmetry_space_group_name_H-M 'P 1 21/n 1'
_atom_sites_solution_hydrogens geom
_atom_sites_solution_primary direct
_atom_sites_solution_secondary difmap
_audit_creation_method SHELXL-97
_cell_angle_alpha 90.00
_cell_angle_beta 90.329(7)
_cell_angle_gamma 90.00
_cell_formula_units_Z 2
_cell_length_a 7.535(4)
_cell_length_b 15.011(7)
_cell_length_c 8.168(4)
_cell_measurement_temperature 296(2)
_cell_volume 923.8(8)
_computing_cell_refinement 'Bruker SMART'
_computing_data_collection 'Bruker SMART'
_computing_data_reduction 'Bruker SAINT'
_computing_structure_refinement 'SHELXL-97 (Sheldrick, 2008)'
_computing_structure_solution 'SHELXS-97 (Sheldrick, 2008)'
_diffrn_ambient_temperature 296(2)
_diffrn_measured_fraction_theta_full 0.909
_diffrn_measured_fraction_theta_max 0.909
_diffrn_measurement_device_type 'CCD area detector'
_diffrn_measurement_method 'phi and omega scans'
_diffrn_radiation_monochromator graphite
_diffrn_radiation_source 'fine-focus sealed tube'
_diffrn_radiation_type MoK\a
_diffrn_radiation_wavelength 0.71073
_diffrn_reflns_av_R_equivalents 0.0611
_diffrn_reflns_av_sigmaI/netI 0.0574
_diffrn_reflns_limit_h_max 9
_diffrn_reflns_limit_h_min -9
_diffrn_reflns_limit_k_max 19
_diffrn_reflns_limit_k_min -19
_diffrn_reflns_limit_l_max 10
_diffrn_reflns_limit_l_min -10
_diffrn_reflns_number 8736
_diffrn_reflns_theta_full 28.16
_diffrn_reflns_theta_max 28.16
_diffrn_reflns_theta_min 2.49
_exptl_absorpt_coefficient_mu 0.058
_exptl_absorpt_correction_T_max 0.9954
_exptl_absorpt_correction_T_min 0.9701
_exptl_absorpt_correction_type multi-scan
_exptl_absorpt_process_details sadabs
_exptl_crystal_colour colorless
_exptl_crystal_density_diffrn 1.107
_exptl_crystal_density_method 'not measured'
_exptl_crystal_description needle
_exptl_crystal_F_000 324
_exptl_crystal_size_max 0.53
_exptl_crystal_size_mid 0.10
_exptl_crystal_size_min 0.08
_refine_diff_density_max 0.219
_refine_diff_density_min -0.210
_refine_diff_density_rms 0.043
_refine_ls_extinction_coef 0.002(2)
_refine_ls_extinction_expression Fc^*^=kFc[1+0.001xFc^2^\l^3^/sin(2\q)]^-1/4^
_refine_ls_extinction_method SHELXL
_refine_ls_goodness_of_fit_ref 1.195
_refine_ls_hydrogen_treatment mixed
_refine_ls_matrix_type full
_refine_ls_number_parameters 139
_refine_ls_number_reflns 2050
_refine_ls_number_restraints 0
_refine_ls_restrained_S_all 1.195
_refine_ls_R_factor_all 0.1183
_refine_ls_R_factor_gt 0.0785
_refine_ls_shift/su_max 0.000
_refine_ls_shift/su_mean 0.000
_refine_ls_structure_factor_coef Fsqd
_refine_ls_weighting_details 'calc w=1/[\s^2^(Fo^2^)+(0.0211P)^2^+0.8304P] where P=(Fo^2^+2Fc^2^)/3'
_refine_ls_weighting_scheme calc
_refine_ls_wR_factor_gt 0.1555
_refine_ls_wR_factor_ref 0.1725
_reflns_number_gt 1397
_reflns_number_total 2050
_reflns_threshold_expression >2sigma(I)
_cod_data_source_file ol900550v_si_002.cif
_cod_data_source_block 4
_cod_depositor_comments
;
The following automatic conversions were performed:

'_symmetry_cell_setting' value 'Monoclinic' changed to 'monoclinic'
according to /home/saulius/struct/CIF-dictionaries/cif_core.dic
dictionary named 'cif_core.dic' version 2.4.2 from 2011-04-26.

Automatic conversion script
Id: cif_fix_values 1715 2011-07-08 13:25:40Z adriana 
;
_cod_original_cell_volume 923.8(7)
_cod_original_sg_symbol_H-M P21/n
_cod_database_code 1503886

loop_
_symmetry_equiv_pos_as_xyz
'x, y, z'
'-x+1/2, y+1/2, -z+1/2'
'-x, -y, -z'
'x-1/2, -y-1/2, z-1/2'

loop_
_atom_site_label
_atom_site_type_symbol
_atom_site_fract_x
_atom_site_fract_y
_atom_site_fract_z
_atom_site_U_iso_or_equiv
_atom_site_adp_type
_atom_site_occupancy
_atom_site_symmetry_multiplicity
_atom_site_calc_flag
_atom_site_refinement_flags
C3 C 0.5640(8) 0.6167(3) -0.0989(7) 0.0688(17) Uani 1 1 d .
H3AA H 0.6332 0.6004 -0.1879 0.083 Uiso 1 1 calc R
C2 C 0.6240(7) 0.6536(3) 0.0409(6) 0.0581(14) Uani 1 1 d .
H2AA H 0.7412 0.6673 0.0667 0.070 Uiso 1 1 calc R
C4 C 0.3401(7) 0.6382(3) 0.0545(6) 0.0552(12) Uani 1 1 d .
H4AA H 0.2248 0.6402 0.0944 0.066 Uiso 1 1 calc R
N2 N 0.3858(7) 0.6075(3) -0.0879(6) 0.0690(13) Uani 1 1 d .
B1 B 0.3099(7) 0.0164(3) 0.0974(7) 0.0378(11) Uani 1 1 d .
B5 B 0.3832(7) -0.0919(3) 0.0471(6) 0.0380(11) Uani 1 1 d .
B3 B 0.4995(8) -0.0285(2) 0.1987(4) 0.0375(8) Uani 1 1 d .
B6 B 0.3824(7) 0.0908(3) -0.0548(6) 0.0366(11) Uani 1 1 d .
B2 B 0.3110(7) -0.0179(3) -0.1097(7) 0.0363(11) Uani 1 1 d .
B4 B 0.4995(9) 0.0842(2) 0.1358(4) 0.0378(8) Uani 1 1 d .
N1 N 0.4841(6) 0.66655(15) 0.1343(3) 0.0417(7) Uani 1 1 d .
H6 H 0.306(5) 0.150(2) -0.093(5) 0.049(12) Uiso 1 1 d .
H3 H 0.505(6) -0.0473(17) 0.328(3) 0.036(7) Uiso 1 1 d .
H5 H 0.303(4) -0.151(2) 0.074(4) 0.023(9) Uiso 1 1 d .
H1 H 0.185(5) 0.025(2) 0.154(4) 0.030(9) Uiso 1 1 d .
H2 H 0.186(5) -0.031(2) -0.184(5) 0.040(11) Uiso 1 1 d .
H4 H 0.500(6) 0.141(2) 0.230(4) 0.054(9) Uiso 1 1 d .
C1 C 0.4873(9) 0.7052(2) 0.2971(4) 0.0592(11) Uani 1 1 d .
H1A H 0.3687 0.7076 0.3393 0.089 Uiso 0.50 1 calc PR
H1B H 0.5355 0.7643 0.2919 0.089 Uiso 0.50 1 calc PR
H1C H 0.5598 0.6692 0.3679 0.089 Uiso 0.50 1 calc PR
H1D H 0.6073 0.7198 0.3268 0.089 Uiso 0.50 1 calc PR
H1E H 0.4406 0.6631 0.3741 0.089 Uiso 0.50 1 calc PR
H1F H 0.4162 0.7582 0.2982 0.089 Uiso 0.50 1 calc PR
H7 H 0.298(10) 0.585(5) -0.170(9) 0.17(3) Uiso 1 1 d .

loop_
_atom_site_aniso_label
_atom_site_aniso_U_11
_atom_site_aniso_U_22
_atom_site_aniso_U_33
_atom_site_aniso_U_23
_atom_site_aniso_U_13
_atom_site_aniso_U_12
C3 0.103(5) 0.052(3) 0.052(3) -0.009(2) 0.032(3) 0.004(3)
C2 0.057(3) 0.050(2) 0.068(3) -0.002(2) 0.016(3) -0.004(2)
C4 0.061(3) 0.056(3) 0.049(3) 0.004(2) -0.003(2) -0.001(2)
N2 0.106(4) 0.057(3) 0.044(3) -0.0058(18) -0.006(3) -0.007(3)
B1 0.045(3) 0.028(2) 0.040(3) -0.0003(19) 0.009(2) 0.002(2)
B5 0.047(3) 0.023(2) 0.044(3) 0.004(2) 0.004(3) -0.003(2)
B3 0.050(2) 0.0330(16) 0.0300(16) 0.0054(13) 0.003(3) 0.001(3)
B6 0.046(3) 0.025(2) 0.038(3) 0.005(2) 0.002(2) 0.005(2)
B2 0.042(3) 0.028(2) 0.039(3) 0.0017(18) -0.002(2) 0.001(2)
B4 0.046(2) 0.0274(15) 0.0395(16) -0.0036(14) 0.002(3) 0.001(3)
N1 0.063(2) 0.0268(12) 0.0355(13) 0.0025(10) 0.002(2) -0.0005(19)
C1 0.106(3) 0.0373(17) 0.0346(16) -0.0028(13) -0.002(3) 0.002(3)

loop_
_atom_type_symbol
_atom_type_description
_atom_type_scat_dispersion_real
_atom_type_scat_dispersion_imag
_atom_type_scat_source
C C 0.0033 0.0016 'International Tables Vol C Tables 4.2.6.8 and 6.1.1.4'
H H 0.0000 0.0000 'International Tables Vol C Tables 4.2.6.8 and 6.1.1.4'
N N 0.0061 0.0033 'International Tables Vol C Tables 4.2.6.8 and 6.1.1.4'
B B 0.0013 0.0007 'International Tables Vol C Tables 4.2.6.8 and 6.1.1.4'

loop_
_geom_angle_atom_site_label_1
_geom_angle_atom_site_label_2
_geom_angle_atom_site_label_3
_geom_angle
_geom_angle_site_symmetry_1
_geom_angle_site_symmetry_3
C2 C3 N2 108.3(5) . .
C2 C3 H3AA 125.8 . .
N2 C3 H3AA 125.8 . .
N1 C2 C3 106.6(5) . .
N1 C2 H2AA 126.7 . .
C3 C2 H2AA 126.7 . .
N2 C4 N1 109.4(5) . .
N2 C4 H4AA 125.3 . .
N1 C4 H4AA 125.3 . .
C4 N2 C3 106.9(5) . .
C4 N2 H7 123(4) . .
C3 N2 H7 130(4) . .
B6 B1 B5 108.7(4) . .
B6 B1 B2 60.4(3) . .
B5 B1 B2 60.4(3) . .
B6 B1 B3 108.5(4) . .
B5 B1 B3 60.5(3) . .
B2 B1 B3 109.1(3) . .
B6 B1 B4 60.7(2) . .
B5 B1 B4 108.4(3) . .
B2 B1 B4 109.1(4) . .
B3 B1 B4 59.6(3) . .
B6 B1 H1 120.8(19) . .
B5 B1 H1 119.7(19) . .
B2 B1 H1 118(2) . .
B3 B1 H1 124(2) . .
B4 B1 H1 124.4(19) . .
B4 B5 B1 107.4(3) 3_655 .
B4 B5 B6 61.2(3) 3_655 3_655
B1 B5 B6 107.3(4) . 3_655
B4 B5 B2 59.8(3) 3_655 .
B1 B5 B2 59.9(2) . .
B6 B5 B2 108.7(4) 3_655 .
B4 B5 B3 108.0(3) 3_655 .
B1 B5 B3 60.1(3) . .
B6 B5 B3 59.0(3) 3_655 .
B2 B5 B3 108.3(3) . .
B4 B5 H5 120.3(17) 3_655 .
B1 B5 H5 121.9(16) . .
B6 B5 H5 123.4(17) 3_655 .
B2 B5 H5 118.8(18) . .
B3 B5 H5 124.3(18) . .
B6 B3 B2 60.9(3) 3_655 3_655
B6 B3 B4 108.4(3) 3_655 .
B2 B3 B4 59.8(3) 3_655 .
B6 B3 B1 107.5(3) 3_655 .
B2 B3 B1 108.1(2) 3_655 .
B4 B3 B1 60.2(3) . .
B6 B3 B5 59.9(2) 3_655 .
B2 B3 B5 108.8(3) 3_655 .
B4 B3 B5 108.0(3) . .
B1 B3 B5 59.4(3) . .
B6 B3 H3 119.7(19) 3_655 .
B2 B3 H3 119(2) 3_655 .
B4 B3 H3 121.9(14) . .
B1 B3 H3 125(2) . .
B5 B3 H3 123.1(18) . .
B3 B6 B1 107.3(3) 3_655 .
B3 B6 B5 61.1(3) 3_655 3_655
B1 B6 B5 107.2(4) . 3_655
B3 B6 B2 59.6(3) 3_655 .
B1 B6 B2 60.0(2) . .
B5 B6 B2 108.6(4) 3_655 .
B3 B6 B4 107.8(3) 3_655 .
B1 B6 B4 60.2(3) . .
B5 B6 B4 58.8(3) 3_655 .
B2 B6 B4 108.5(3) . .
B3 B6 H6 121(2) 3_655 .
B1 B6 H6 123(2) . .
B5 B6 H6 122(2) 3_655 .
B2 B6 H6 121(2) . .
B4 B6 H6 123(2) . .
B3 B2 B4 60.6(3) 3_655 3_655
B3 B2 B1 106.8(4) 3_655 .
B4 B2 B1 106.8(4) 3_655 .
B3 B2 B6 59.5(3) 3_655 .
B4 B2 B6 107.8(3) 3_655 .
B1 B2 B6 59.6(3) . .
B3 B2 B5 107.5(4) 3_655 .
B4 B2 B5 59.2(2) 3_655 .
B1 B2 B5 59.7(3) . .
B6 B2 B5 107.5(4) . .
B3 B2 H2 121(2) 3_655 .
B4 B2 H2 121(2) 3_655 .
B1 B2 H2 124(2) . .
B6 B2 H2 123(2) . .
B5 B2 H2 122.1(19) . .
B5 B4 B2 61.1(3) 3_655 3_655
B5 B4 B3 108.2(3) 3_655 .
B2 B4 B3 59.6(3) 3_655 .
B5 B4 B1 107.3(3) 3_655 .
B2 B4 B1 107.9(2) 3_655 .
B3 B4 B1 60.2(3) . .
B5 B4 B6 60.0(2) 3_655 .
B2 B4 B6 108.9(3) 3_655 .
B3 B4 B6 107.7(3) . .
B1 B4 B6 59.1(3) . .
B5 B4 H4 121.5(19) 3_655 .
B2 B4 H4 120(2) 3_655 .
B3 B4 H4 121.2(15) . .
B1 B4 H4 123(2) . .
B6 B4 H4 122.8(19) . .
C2 N1 C4 108.7(3) . .
C2 N1 C1 125.4(5) . .
C4 N1 C1 125.8(5) . .
N1 C1 H1A 109.5 . .
N1 C1 H1B 109.5 . .
H1A C1 H1B 109.5 . .
N1 C1 H1C 109.5 . .
H1A C1 H1C 109.5 . .
H1B C1 H1C 109.5 . .
N1 C1 H1D 109.5 . .
H1A C1 H1D 141.1 . .
H1B C1 H1D 56.3 . .
H1C C1 H1D 56.3 . .
N1 C1 H1E 109.5 . .
H1A C1 H1E 56.3 . .
H1B C1 H1E 141.1 . .
H1C C1 H1E 56.3 . .
H1D C1 H1E 109.5 . .
N1 C1 H1F 109.5 . .
H1A C1 H1F 56.3 . .
H1B C1 H1F 56.3 . .
H1C C1 H1F 141.1 . .
H1D C1 H1F 109.5 . .
H1E C1 H1F 109.5 . .

loop_
_geom_bond_atom_site_label_1
_geom_bond_atom_site_label_2
_geom_bond_distance
_geom_bond_site_symmetry_2
C3 C2 1.345(7) .
C3 N2 1.354(6) .
C3 H3AA 0.9300 .
C2 N1 1.319(6) .
C2 H2AA 0.9300 .
C4 N2 1.299(6) .
C4 N1 1.332(6) .
C4 H4AA 0.9300 .
N2 H7 1.00(8) .
B1 B6 1.760(7) .
B1 B5 1.766(6) .
B1 B2 1.768(5) .
B1 B3 1.779(8) .
B1 B4 1.780(8) .
B1 H1 1.06(4) .
B5 B4 1.744(6) 3_655
B5 B6 1.767(5) 3_655
B5 B2 1.778(7) .
B5 B3 1.787(7) .
B5 H5 1.10(3) .
B3 B6 1.749(6) 3_655
B3 B2 1.751(8) 3_655
B3 B4 1.768(5) .
B3 H3 1.10(3) .
B6 B3 1.749(6) 3_655
B6 B5 1.767(5) 3_655
B6 B2 1.775(6) .
B6 B4 1.788(7) .
B6 H6 1.10(4) .
B2 B3 1.751(8) 3_655
B2 B4 1.755(7) 3_655
B2 H2 1.13(4) .
B4 B5 1.744(6) 3_655
B4 B2 1.755(7) 3_655
B4 H4 1.15(3) .
N1 C1 1.451(4) .
C1 H1A 0.9600 .
C1 H1B 0.9600 .
C1 H1C 0.9600 .
C1 H1D 0.9600 .
C1 H1E 0.9600 .
C1 H1F 0.9600 .
